data_7012891
loop_
_publ_author_name
'J\"org Haberecht'
'Anja Krummland'
'Frank Breher'
'Bj\"orn Gebhardt'
'Heinz R\"uegger'
'Reinhard Nesper'
'Hansj\"org Gr\"utzmacher'

_publ_section_title
;
 Functionalized borazines as precursors for new silica gels
;
_journal_issue 11
_journal_name_full 'Dalton Trans.'
_journal_page_first 2126
_journal_page_last 2132
_journal_paper_doi 10.1039/b302275g
_journal_year 2003
_chemical_formula_sum 'C6 H9 B3 Cl9 N3 Si3'
_chemical_formula_weight 558.91
_chemical_name_common B-tris(E-trichlorosilylvinyl)borazine&#x00A0;
_space_group_IT_number 14
_symmetry_cell_setting monoclinic
_symmetry_space_group_name_Hall '-P 2yn'
_symmetry_space_group_name_H-M 'P 1 21/n 1'
_atom_sites_solution_hydrogens geom
_atom_sites_solution_primary direct
_atom_sites_solution_secondary difmap
_audit_creation_method SHELXL-97
_cell_angle_alpha 90.00
_cell_angle_beta 92.250(4)
_cell_angle_gamma 90.00
_cell_formula_units_Z 4
_cell_length_a 13.2678(16)
_cell_length_b 11.1725(13)
_cell_length_c 15.6744(17)
_cell_measurement_temperature 233(2)
_cell_volume 2321.7(5)
_computing_molecular_graphics 'ORTEP31, POVRAY for Windows'
_computing_structure_refinement 'SHELXL-97 (Sheldrick, 1997)'
_computing_structure_solution 'SHELXS-97 (Sheldrick, 1990)'
_diffrn_ambient_temperature 293(2)
_diffrn_measured_fraction_theta_full 1.000
_diffrn_measured_fraction_theta_max 1.000
_diffrn_measurement_device_type 'Siemens SMART with CCD Area detector'
_diffrn_radiation_monochromator graphite
_diffrn_radiation_source 'fine-focus sealed tube'
_diffrn_radiation_type MoK\a
_diffrn_radiation_wavelength 0.71073
_diffrn_reflns_av_R_equivalents 0.0407
_diffrn_reflns_av_sigmaI/netI 0.0488
_diffrn_reflns_limit_h_max 14
_diffrn_reflns_limit_h_min -18
_diffrn_reflns_limit_k_max 15
_diffrn_reflns_limit_k_min -15
_diffrn_reflns_limit_l_max 19
_diffrn_reflns_limit_l_min -22
_diffrn_reflns_number 22017
_diffrn_reflns_theta_full 30.51
_diffrn_reflns_theta_max 30.51
_diffrn_reflns_theta_min 1.97
_exptl_absorpt_coefficient_mu 1.238
_exptl_absorpt_correction_T_max 0.8657
_exptl_absorpt_correction_T_min 0.2141
_exptl_absorpt_correction_type 'empirical (SADABS)'
_exptl_crystal_colour colorless
_exptl_crystal_density_diffrn 1.599
_exptl_crystal_density_method 'not measured'
_exptl_crystal_description plate
_exptl_crystal_F_000 1104
_exptl_crystal_size_max 1.80
_exptl_crystal_size_mid 0.80
_exptl_crystal_size_min 0.12
_refine_diff_density_max 0.706
_refine_diff_density_min -0.533
_refine_diff_density_rms 0.067
_refine_ls_extinction_method none
_refine_ls_goodness_of_fit_ref 0.938
_refine_ls_hydrogen_treatment mixed
_refine_ls_matrix_type full
_refine_ls_number_parameters 217
_refine_ls_number_reflns 7068
_refine_ls_number_restraints 0
_refine_ls_restrained_S_all 0.938
_refine_ls_R_factor_all 0.0854
_refine_ls_R_factor_gt 0.0434
_refine_ls_shift/su_max 1.240
_refine_ls_shift/su_mean 0.219
_refine_ls_structure_factor_coef Fsqd
_refine_ls_weighting_details 'calc w=1/[\s^2^(Fo^2^)+(0.0657P)^2^+0.0000P] where P=(Fo^2^+2Fc^2^)/3'
_refine_ls_weighting_scheme calc
_refine_ls_wR_factor_gt 0.1119
_refine_ls_wR_factor_ref 0.1251
_reflns_number_gt 3893
_reflns_number_total 7068
_reflns_threshold_expression >2sigma(I)
_cod_data_source_file b302275g.txt
_cod_data_source_block B-tris(E-trichlorosilylvinyl)borazine_(beta-5):
_cod_original_sg_symbol_H-M P2(1)/n
_cod_database_code 7012891

loop_
_symmetry_equiv_pos_as_xyz
'x, y, z'
'-x+1/2, y+1/2, -z+1/2'
'-x, -y, -z'
'x-1/2, -y-1/2, z-1/2'

loop_
_atom_site_label
_atom_site_type_symbol
_atom_site_fract_x
_atom_site_fract_y
_atom_site_fract_z
_atom_site_U_iso_or_equiv
_atom_site_adp_type
_atom_site_occupancy
_atom_site_symmetry_multiplicity
_atom_site_calc_flag
_atom_site_refinement_flags
_atom_site_disorder_assembly
_atom_site_disorder_group
Cl33 Cl 0.61983(6) 0.05365(7) 0.28387(4) 0.0596(2) Uani 1 1 d . . .
Si1 Si 0.89043(6) 0.78056(6) -0.07910(5) 0.04425(18) Uani 1 1 d . . .
Si2 Si 0.97451(6) 0.08156(7) -0.35024(4) 0.04400(18) Uani 1 1 d . . .
Cl13 Cl 0.76161(6) 0.85248(6) -0.13221(6) 0.0627(2) Uani 1 1 d . . .
Cl23 Cl 0.88615(6) -0.06455(8) -0.36267(5) 0.0694(2) Uani 1 1 d . . .
Si3 Si 0.60871(6) -0.03630(6) 0.17119(4) 0.04223(18) Uani 1 1 d . . .
Cl12 Cl 0.90095(7) 0.83698(7) 0.04310(5) 0.0697(2) Uani 1 1 d . . .
Cl22 Cl 1.11888(6) 0.02473(8) -0.33313(6) 0.0708(2) Uani 1 1 d . . .
Cl21 Cl 0.96585(9) 0.17734(9) -0.45926(5) 0.0888(3) Uani 1 1 d . . .
Cl32 Cl 0.67035(8) -0.19999(7) 0.18944(6) 0.0767(3) Uani 1 1 d . . .
Cl11 Cl 1.00743(7) 0.84892(8) -0.14230(6) 0.0728(2) Uani 1 1 d . . .
Cl31 Cl 0.46018(7) -0.06032(12) 0.14320(7) 0.0974(4) Uani 1 1 d . . .
N3 N 0.79374(16) 0.15995(16) -0.05637(12) 0.0382(5) Uani 1 1 d . . .
H3A H 0.7763 0.0863 -0.0630 0.046 Uiso 1 1 calc R . .
N2 N 0.86982(16) 0.34028(16) -0.11083(12) 0.0390(5) Uani 1 1 d . . .
H2A H 0.9014 0.3769 -0.1500 0.047 Uiso 1 1 calc R . .
N1 N 0.79929(17) 0.33958(17) 0.02911(12) 0.0413(5) Uani 1 1 d . . .
H1A H 0.7881 0.3761 0.0761 0.050 Uiso 1 1 calc R . .
C32 C 0.6713(2) 0.0448(2) 0.08727(15) 0.0425(6) Uani 1 1 d . . .
H32A H 0.6714 0.0085 0.0339 0.051 Uiso 1 1 calc R . .
C31 C 0.7164(2) 0.1494(2) 0.09451(15) 0.0404(6) Uani 1 1 d . . .
H31A H 0.7161 0.1864 0.1477 0.048 Uiso 1 1 calc R . .
C22 C 0.9401(2) 0.1721(2) -0.25940(15) 0.0443(6) Uani 1 1 d . . .
H22A H 0.9748 0.2436 -0.2504 0.053 Uiso 1 1 calc R . .
B2 B 0.8440(2) 0.2168(2) -0.12365(17) 0.0367(6) Uani 1 1 d . . .
B1 B 0.8455(2) 0.4045(2) -0.03667(17) 0.0387(6) Uani 1 1 d . . .
B3 B 0.7706(2) 0.2177(2) 0.02146(16) 0.0364(6) Uani 1 1 d . . .
C11 C 0.8654(2) 0.5433(2) -0.02800(16) 0.0494(7) Uani 1 1 d . . .
H11A H 0.8631 0.5749 0.0268 0.059 Uiso 1 1 calc R . .
C21 C 0.8707(2) 0.1450(2) -0.20580(15) 0.0421(6) Uani 1 1 d . . .
H21A H 0.8334 0.0761 -0.2175 0.050 Uiso 1 1 calc R . .
C12 C 0.8844(2) 0.6179(2) -0.08769(17) 0.0526(7) Uani 1 1 d . . .
H12A H 0.8964 0.5854 -0.1410 0.063 Uiso 1 1 calc R . .

loop_
_atom_site_aniso_label
_atom_site_aniso_U_11
_atom_site_aniso_U_22
_atom_site_aniso_U_33
_atom_site_aniso_U_23
_atom_site_aniso_U_13
_atom_site_aniso_U_12
Cl33 0.0694(5) 0.0688(5) 0.0414(3) 0.0024(3) 0.0127(3) 0.0100(4)
Si1 0.0482(4) 0.0255(3) 0.0590(4) 0.0002(3) 0.0018(3) 0.0010(3)
Si2 0.0430(4) 0.0494(4) 0.0403(4) -0.0078(3) 0.0110(3) 0.0010(3)
Cl13 0.0497(4) 0.0414(4) 0.0956(6) 0.0016(4) -0.0160(4) -0.0034(3)
Cl23 0.0593(5) 0.0761(5) 0.0737(5) -0.0353(4) 0.0126(4) -0.0212(4)
Si3 0.0412(4) 0.0440(4) 0.0417(4) 0.0095(3) 0.0043(3) -0.0021(3)
Cl12 0.0869(6) 0.0561(4) 0.0653(5) -0.0147(4) -0.0080(4) 0.0085(4)
Cl22 0.0415(4) 0.0734(5) 0.0985(6) 0.0017(4) 0.0158(4) 0.0021(4)
Cl21 0.1222(9) 0.0991(7) 0.0467(4) 0.0126(4) 0.0264(5) 0.0301(6)
Cl32 0.1011(7) 0.0420(4) 0.0884(6) 0.0175(4) 0.0211(5) 0.0083(4)
Cl11 0.0543(5) 0.0635(5) 0.1013(6) 0.0255(4) 0.0127(4) -0.0006(4)
Cl31 0.0478(5) 0.1461(10) 0.0971(7) 0.0328(7) -0.0135(5) -0.0244(6)
N3 0.0498(13) 0.0250(9) 0.0404(10) -0.0029(8) 0.0108(9) -0.0031(9)
N2 0.0495(13) 0.0276(9) 0.0408(10) 0.0030(8) 0.0144(9) -0.0006(9)
N1 0.0618(14) 0.0298(10) 0.0329(10) -0.0045(8) 0.0088(9) -0.0001(9)
C32 0.0534(16) 0.0386(13) 0.0356(12) 0.0033(10) 0.0041(11) -0.0019(11)
C31 0.0519(16) 0.0355(12) 0.0341(11) -0.0014(9) 0.0075(10) -0.0007(11)
C22 0.0530(17) 0.0389(13) 0.0416(13) -0.0070(10) 0.0112(11) -0.0057(12)
B2 0.0412(16) 0.0297(12) 0.0396(14) 0.0018(11) 0.0061(11) 0.0048(11)
B1 0.0490(17) 0.0290(12) 0.0381(14) 0.0017(10) 0.0031(12) 0.0035(12)
B3 0.0432(16) 0.0318(13) 0.0345(13) 0.0007(10) 0.0042(11) 0.0031(11)
C11 0.074(2) 0.0325(12) 0.0416(13) -0.0034(10) 0.0064(13) -0.0018(12)
C21 0.0539(16) 0.0313(12) 0.0416(12) -0.0035(10) 0.0090(11) -0.0003(11)
C12 0.077(2) 0.0308(12) 0.0509(15) -0.0032(11) 0.0185(14) 0.0020(13)

loop_
_atom_type_symbol
_atom_type_description
_atom_type_scat_dispersion_real
_atom_type_scat_dispersion_imag
_atom_type_scat_source
C C 0.0033 0.0016 'International Tables Vol C Tables 4.2.6.8 and 6.1.1.4'
H H 0.0000 0.0000 'International Tables Vol C Tables 4.2.6.8 and 6.1.1.4'
B B 0.0013 0.0007 'International Tables Vol C Tables 4.2.6.8 and 6.1.1.4'
N N 0.0061 0.0033 'International Tables Vol C Tables 4.2.6.8 and 6.1.1.4'
Si Si 0.0817 0.0704 'International Tables Vol C Tables 4.2.6.8 and 6.1.1.4'
Cl Cl 0.1484 0.1585 'International Tables Vol C Tables 4.2.6.8 and 6.1.1.4'

loop_
_geom_angle_atom_site_label_1
_geom_angle_atom_site_label_2
_geom_angle_atom_site_label_3
_geom_angle
_geom_angle_site_symmetry_1
_geom_angle_site_symmetry_3
_geom_angle_publ_flag
C12 Si1 Cl12 112.52(10) . . ?
C12 Si1 Cl11 111.85(10) . . ?
Cl12 Si1 Cl11 108.74(5) . . ?
C12 Si1 Cl13 109.23(11) . . ?
Cl12 Si1 Cl13 106.90(5) . . ?
Cl11 Si1 Cl13 107.37(5) . . ?
C22 Si2 Cl23 111.29(9) . . ?
C22 Si2 Cl21 111.14(9) . . ?
Cl23 Si2 Cl21 109.55(6) . . ?
C22 Si2 Cl22 109.62(10) . . ?
Cl23 Si2 Cl22 107.60(5) . . ?
Cl21 Si2 Cl22 107.51(5) . . ?
C32 Si3 Cl32 111.02(9) . . ?
C32 Si3 Cl31 112.18(9) . . ?
Cl32 Si3 Cl31 107.26(6) . . ?
C32 Si3 Cl33 111.19(9) . . ?
Cl32 Si3 Cl33 108.03(5) . . ?
Cl31 Si3 Cl33 106.93(5) . . ?
B2 N3 B3 123.9(2) . . ?
B1 N2 B2 122.9(2) . . ?
B3 N1 B1 123.5(2) . . ?
C31 C32 Si3 126.7(2) . . ?
C32 C31 B3 125.9(2) . . ?
C21 C22 Si2 125.4(2) . . ?
N3 B2 N2 116.3(2) . . ?
N3 B2 C21 120.6(2) . . ?
N2 B2 C21 123.1(2) . . ?
N2 B1 N1 117.2(2) . . ?
N2 B1 C11 121.8(2) . . ?
N1 B1 C11 121.0(2) . . ?
N1 B3 N3 116.2(2) . . ?
N1 B3 C31 122.2(2) . . ?
N3 B3 C31 121.6(2) . . ?
C12 C11 B1 127.7(2) . . ?
C22 C21 B2 126.7(2) . . ?
C11 C12 Si1 127.0(2) . . ?

loop_
_geom_bond_atom_site_label_1
_geom_bond_atom_site_label_2
_geom_bond_distance
_geom_bond_site_symmetry_2
_geom_bond_publ_flag
Cl33 Si3 2.0325(10) . ?
Si1 C12 1.824(3) . ?
Si1 Cl12 2.0160(11) . ?
Si1 Cl11 2.0238(11) . ?
Si1 Cl13 2.0367(10) . ?
Si2 C22 1.819(2) . ?
Si2 Cl23 2.0148(11) . ?
Si2 Cl21 2.0157(11) . ?
Si2 Cl22 2.0258(11) . ?
Si3 C32 1.824(2) . ?
Si3 Cl32 2.0190(11) . ?
Si3 Cl31 2.0200(12) . ?
N3 B2 1.420(3) . ?
N3 B3 1.424(3) . ?
N2 B1 1.414(3) . ?
N2 B2 1.434(3) . ?
N1 B3 1.418(3) . ?
N1 B1 1.419(3) . ?
C32 C31 1.316(3) . ?
C31 B3 1.573(3) . ?
C22 C21 1.306(3) . ?
B2 C21 1.569(3) . ?
B1 C11 1.578(4) . ?
C11 C12 1.285(4) . ?

loop_
_cod_related_entry_id
_cod_related_entry_database
_cod_related_entry_code
1 ChemSpider 28549248
